data_2021530
loop_
_publ_author_name
'Schutte-Smith, Marietjie'
'Roodt, Andreas'
'Alberto, Roger'
'Twigge, Linette'
'Visser, Hendrik Gideon'
'Kirsten, Leo'
'Koen, Renier'

_publ_section_title
;
 Structures of rhenium(I) complexes with 3-hydroxyflavone and
 benzhydroxamic acid as <i>O</i>,<i>O</i>'-bidentate ligands and
 confirmation of \p-stacking by solid-state NMR spectroscopy
;
_journal_coeditor_code FN3295
_journal_issue 4
_journal_name_full 'Acta Crystallographica Section C'
_journal_page_first 378
_journal_page_last 387
_journal_paper_doi 10.1107/S2053229619002717
_journal_volume 75
_journal_year 2019
_chemical_formula_iupac '[Re (C15 H9 O3) (C O)3 (H2 O1)], C15 H10 O3'
_chemical_formula_moiety 'C18 H11 O7 Re, C15 H10 O3 '
_chemical_formula_sum 'C33 H21 O10 Re'
_chemical_formula_weight 763.70
_chemical_name_systematic
;
<i>fac</i>-Aquatricarbonyl(4-oxo-2-phenylchromen-3-olato-\
\k^2^<i>O</i>,<i>O</i>')rhenium(I)--3-hydroxyflavone (1/1)
;
_space_group_crystal_system triclinic
_space_group_IT_number 2
_space_group_name_Hall '-P 1'
_space_group_name_H-M_alt 'P -1'
_symmetry_space_group_name_Hall '-P 1'
_symmetry_space_group_name_H-M 'P -1'
_atom_sites_solution_hydrogens mixed
_audit_creation_method SHELXL-2018/3
_cell_angle_alpha 108.277(7)
_cell_angle_beta 102.745(7)
_cell_angle_gamma 104.252(7)
_cell_formula_units_Z 2
_cell_length_a 10.5209(15)
_cell_length_b 11.9365(17)
_cell_length_c 12.4455(17)
_cell_measurement_reflns_used 9860
_cell_measurement_temperature 100(2)
_cell_measurement_theta_max 28.57
_cell_measurement_theta_min 2.91
_cell_volume 1361.0(4)
_computing_cell_refinement
;
SAINT-Plus (Bruker, 2008)
;
_computing_data_collection
;
APEX2 (Bruker, 2008)
;
_computing_data_reduction
;
SAINT-Plus (Bruker, 2008) and XPREP (Bruker,
2008)
;
_computing_molecular_graphics
;
DIAMOND (Brandenburg & Putz, 2005)
;
_computing_publication_material
;
SHELXL2018 (Sheldrick, 2015)
;
_computing_structure_refinement
;
WinGX (Farrugia, 2012) and SHELXL2018 (Sheldrick, 2015)
;
_computing_structure_solution
;
SIR97 (Altomare <i>et al.</i>, 1999)
;
_diffrn_ambient_temperature 100(2)
_diffrn_measured_fraction_theta_full 0.978
_diffrn_measured_fraction_theta_max 0.958
_diffrn_measurement_device_type 'Bruker APEXII CCD'
_diffrn_measurement_method '\f and \w scans'
_diffrn_radiation_type MoK\a
_diffrn_radiation_wavelength 0.71073
_diffrn_reflns_av_R_equivalents 0.0375
_diffrn_reflns_av_unetI/netI 0.0386
_diffrn_reflns_limit_h_max 14
_diffrn_reflns_limit_h_min -14
_diffrn_reflns_limit_k_max 16
_diffrn_reflns_limit_k_min -16
_diffrn_reflns_limit_l_max 16
_diffrn_reflns_limit_l_min -16
_diffrn_reflns_number 23222
_diffrn_reflns_theta_full 25.242
_diffrn_reflns_theta_max 28.633
_diffrn_reflns_theta_min 3.538
_diffrn_source 'sealed tube'
_exptl_absorpt_coefficient_mu 4.529
_exptl_absorpt_correction_T_max 0.699
_exptl_absorpt_correction_T_min 0.417
_exptl_absorpt_correction_type multi-scan
_exptl_absorpt_process_details
;
(SADABS; Bruker, 2008)
;
_exptl_crystal_colour yellow
_exptl_crystal_density_diffrn 1.864
_exptl_crystal_description cuboid
_exptl_crystal_F_000 748
_exptl_crystal_size_max 0.546
_exptl_crystal_size_mid 0.168
_exptl_crystal_size_min 0.079
_refine_diff_density_max 1.398
_refine_diff_density_min -2.100
_refine_ls_extinction_method none
_refine_ls_goodness_of_fit_ref 1.059
_refine_ls_hydrogen_treatment mixed
_refine_ls_matrix_type full
_refine_ls_number_parameters 406
_refine_ls_number_reflns 6700
_refine_ls_number_restraints 0
_refine_ls_restrained_S_all 1.059
_refine_ls_R_factor_all 0.0330
_refine_ls_R_factor_gt 0.0273
_refine_ls_shift/su_max 0.001
_refine_ls_shift/su_mean 0.000
_refine_ls_structure_factor_coef Fsqd
_refine_ls_weighting_details 'w=1/[\s^2^(Fo^2^)+(0.0156P)^2^+3.4093P] where P=(Fo^2^+2Fc^2^)/3'
_refine_ls_weighting_scheme calc
_refine_ls_wR_factor_gt 0.0580
_refine_ls_wR_factor_ref 0.0604
_reflns_number_gt 6045
_reflns_number_total 6700
_reflns_threshold_expression 'I > 2\s(I)'
_cod_data_source_file fn3295sup1.cif
_cod_data_source_block 10Amsc4
_cod_depositor_comments 'Adding full bibliography for 2021529--2021531.cif.'
_cod_original_cell_volume 1361.0(3)
_cod_database_code 2021530
_shelx_space_group_comment
;
The symmetry employed for this shelxl refinement is uniquely defined
by the following loop, which should always be used as a source of
symmetry information in preference to the above space-group names.
They are only intended as comments.
;
_shelx_estimated_absorpt_t_min 0.191
_shelx_estimated_absorpt_t_max 0.716

loop_
_space_group_symop_operation_xyz
'x, y, z'
'-x, -y, -z'

loop_
_atom_site_type_symbol
_atom_site_label
_atom_site_fract_x
_atom_site_fract_y
_atom_site_fract_z
_atom_site_U_iso_or_equiv
_atom_site_adp_type
_atom_site_calc_flag
_atom_site_occupancy
C C1 0.5140(4) -0.2364(3) 0.4055(3) 0.0199(7) Uani d 1
C C2 0.3810(4) -0.2744(3) 0.1859(3) 0.0204(7) Uani d 1
C C3 0.6494(4) -0.2215(3) 0.2549(3) 0.0196(7) Uani d 1
C C11 0.6247(4) 0.0961(3) 0.2846(3) 0.0198(7) Uani d 1
C C011 0.2049(3) -0.0071(3) 1.1005(3) 0.0202(7) Uani d 1
C C012 0.1389(3) -0.0859(3) 0.9754(3) 0.0192(7) Uani d 1
C C12 0.6965(4) 0.1271(3) 0.4072(3) 0.0190(7) Uani d 1
C C013 0.1113(3) -0.0380(3) 0.8907(3) 0.0175(7) Uani d 1
C C13 0.7720(4) 0.2509(3) 0.4809(3) 0.0189(7) Uani d 1
C C21 0.7148(4) 0.3169(3) 0.3205(3) 0.0209(7) Uani d 1
C C021 0.2151(3) 0.1691(3) 1.0409(3) 0.0189(7) Uani d 1
C C22 0.7313(4) 0.4166(3) 0.2842(3) 0.0239(8) Uani d 1
H H22 0.787106 0.499269 0.339470 0.029 Uiso calc 1
C C022 0.2528(4) 0.2964(3) 1.0638(3) 0.0229(7) Uani d 1
H H022 0.232380 0.324554 1.000692 0.027 Uiso calc 1
C C23 0.6658(4) 0.3942(4) 0.1671(3) 0.0255(8) Uani d 1
H H23 0.676381 0.461921 0.141326 0.031 Uiso calc 1
C C023 0.3209(4) 0.3812(4) 1.1806(3) 0.0252(8) Uani d 1
H H023 0.347574 0.468651 1.198032 0.030 Uiso calc 1
C C24 0.5831(4) 0.2715(4) 0.0852(3) 0.0227(7) Uani d 1
H H24 0.537225 0.256493 0.004552 0.027 Uiso calc 1
C C024 0.3510(4) 0.3394(4) 1.2738(3) 0.0261(8) Uani d 1
H H024 0.397856 0.398781 1.353607 0.031 Uiso calc 1
C C025 0.3136(4) 0.2146(4) 1.2504(3) 0.0230(8) Uani d 1
H H025 0.333851 0.186976 1.313909 0.028 Uiso calc 1
C C25 0.5693(4) 0.1744(3) 0.1224(3) 0.0195(7) Uani d 1
H H25 0.513423 0.091696 0.067187 0.023 Uiso calc 1
C C026 0.2446(3) 0.1261(3) 1.1318(3) 0.0187(7) Uani d 1
C C26 0.6363(4) 0.1949(3) 0.2411(3) 0.0194(7) Uani d 1
C C31 0.8486(3) 0.3033(3) 0.6094(3) 0.0186(7) Uani d 1
C C031 0.0386(3) -0.1072(3) 0.7614(3) 0.0184(7) Uani d 1
C C32 0.9040(4) 0.2321(3) 0.6644(3) 0.0211(7) Uani d 1
H H32 0.887587 0.146275 0.619442 0.025 Uiso calc 1
C C032 0.0070(4) -0.2361(3) 0.7066(3) 0.0225(7) Uani d 1
H H032 0.036121 -0.281227 0.752195 0.027 Uiso calc 1
C C033 -0.0667(4) -0.2990(4) 0.5857(3) 0.0267(8) Uani d 1
H H033 -0.086890 -0.386934 0.549063 0.032 Uiso calc 1
C C33 0.9827(4) 0.2869(3) 0.7842(3) 0.0220(7) Uani d 1
H H33 1.020553 0.238159 0.820573 0.026 Uiso calc 1
C C034 -0.1115(4) -0.2356(4) 0.5174(3) 0.0242(8) Uani d 1
H H034 -0.164075 -0.279874 0.435007 0.029 Uiso calc 1
C C34 1.0072(4) 0.4102(4) 0.8516(3) 0.0231(7) Uani d 1
H H34 1.063253 0.447020 0.933291 0.028 Uiso calc 1
C C35 0.9494(4) 0.4802(3) 0.7994(3) 0.0238(8) Uani d 1
H H35 0.963214 0.564889 0.846217 0.029 Uiso calc 1
C C035 -0.0788(4) -0.1076(4) 0.5705(3) 0.0272(8) Uani d 1
H H035 -0.108130 -0.063143 0.524232 0.033 Uiso calc 1
C C36 0.8714(4) 0.4280(3) 0.6793(3) 0.0211(7) Uani d 1
H H36 0.833146 0.477405 0.644207 0.025 Uiso calc 1
C C036 -0.0031(4) -0.0433(3) 0.6912(3) 0.0249(8) Uani d 1
H H036 0.020503 0.045221 0.726428 0.030 Uiso calc 1
O O1 0.5028(3) -0.2981(3) 0.4610(2) 0.0277(6) Uani d 1
O O2 0.2923(3) -0.3565(3) 0.1074(2) 0.0297(6) Uani d 1
O O3 0.7187(3) -0.2755(3) 0.2184(2) 0.0305(6) Uani d 1
O O04 0.2208(3) -0.0595(2) 1.1723(2) 0.0242(5) Uani d 1
O O4 0.5511(3) -0.0166(2) 0.2184(2) 0.0210(5) Uani d 1
O O5 0.6847(2) 0.0325(2) 0.4444(2) 0.0191(5) Uani d 1
O O05 0.1030(3) -0.2108(2) 0.9494(2) 0.0250(6) Uani d 1
H H05 0.132731 -0.222694 1.011772 0.038 Uiso calc 1
O O6 0.7796(2) 0.3434(2) 0.4386(2) 0.0200(5) Uani d 1
O O06 0.1490(2) 0.0888(2) 0.9236(2) 0.0191(5) Uani d 1
O O7 0.4034(3) -0.0289(2) 0.3719(3) 0.0209(6) Uani d 1
Re Re1 0.53064(2) -0.13900(2) 0.31117(2) 0.01536(4) Uani d 1
H H7A 0.354(5) -0.031(4) 0.329(4) 0.021(13) Uiso d 1
H H7B 0.369(5) -0.047(5) 0.425(5) 0.045(15) Uiso d 1

loop_
_atom_site_aniso_label
_atom_site_aniso_U_11
_atom_site_aniso_U_22
_atom_site_aniso_U_33
_atom_site_aniso_U_12
_atom_site_aniso_U_13
_atom_site_aniso_U_23
C1 0.0201(17) 0.0165(17) 0.0177(16) 0.0051(14) 0.0020(14) 0.0035(14)
C2 0.0226(17) 0.0241(19) 0.0163(16) 0.0082(15) 0.0088(14) 0.0082(15)
C3 0.0207(17) 0.0171(17) 0.0152(16) 0.0029(14) 0.0020(13) 0.0042(13)
C11 0.0214(17) 0.0195(18) 0.0183(16) 0.0087(14) 0.0062(14) 0.0059(14)
C011 0.0151(15) 0.0267(19) 0.0200(17) 0.0096(14) 0.0048(13) 0.0093(15)
C012 0.0150(15) 0.0181(17) 0.0227(17) 0.0053(13) 0.0035(13) 0.0079(14)
C12 0.0196(16) 0.0160(17) 0.0209(17) 0.0071(14) 0.0071(14) 0.0052(14)
C013 0.0144(15) 0.0161(16) 0.0205(16) 0.0058(13) 0.0037(13) 0.0061(14)
C13 0.0195(16) 0.0185(17) 0.0190(16) 0.0065(14) 0.0056(14) 0.0083(14)
C21 0.0230(17) 0.0227(19) 0.0166(16) 0.0097(15) 0.0053(14) 0.0065(14)
C021 0.0153(15) 0.0223(18) 0.0162(16) 0.0079(14) 0.0024(13) 0.0046(14)
C22 0.0291(19) 0.0166(18) 0.0224(18) 0.0058(15) 0.0042(15) 0.0073(15)
C022 0.0229(17) 0.0210(18) 0.0214(17) 0.0101(15) 0.0020(14) 0.0056(15)
C23 0.0298(19) 0.024(2) 0.0246(19) 0.0094(16) 0.0070(16) 0.0137(16)
C023 0.0240(18) 0.0202(19) 0.0258(19) 0.0077(15) 0.0037(15) 0.0048(15)
C24 0.0245(18) 0.029(2) 0.0170(17) 0.0115(16) 0.0072(14) 0.0105(15)
C024 0.0242(18) 0.026(2) 0.0190(17) 0.0084(16) 0.0004(15) 0.0012(15)
C025 0.0188(17) 0.029(2) 0.0176(17) 0.0073(15) 0.0026(14) 0.0080(15)
C25 0.0203(16) 0.0205(18) 0.0170(16) 0.0080(14) 0.0050(14) 0.0061(14)
C026 0.0136(15) 0.0217(18) 0.0192(16) 0.0067(13) 0.0037(13) 0.0066(14)
C26 0.0189(16) 0.0214(18) 0.0184(16) 0.0073(14) 0.0063(14) 0.0081(14)
C31 0.0165(16) 0.0184(17) 0.0166(16) 0.0040(13) 0.0029(13) 0.0045(14)
C031 0.0163(15) 0.0216(18) 0.0185(16) 0.0083(14) 0.0047(13) 0.0088(14)
C32 0.0205(17) 0.0176(18) 0.0196(17) 0.0078(14) 0.0012(14) 0.0027(14)
C032 0.0256(18) 0.0202(18) 0.0219(18) 0.0081(15) 0.0056(15) 0.0095(15)
C033 0.036(2) 0.0195(19) 0.0204(18) 0.0080(16) 0.0051(16) 0.0064(15)
C33 0.0193(17) 0.0253(19) 0.0186(17) 0.0075(15) 0.0017(14) 0.0081(15)
C034 0.0283(19) 0.0232(19) 0.0157(16) 0.0066(15) 0.0026(15) 0.0052(14)
C34 0.0191(17) 0.028(2) 0.0192(17) 0.0053(15) 0.0049(14) 0.0077(15)
C35 0.0284(19) 0.0151(17) 0.0214(18) 0.0009(15) 0.0058(15) 0.0053(14)
C035 0.037(2) 0.026(2) 0.0187(17) 0.0150(17) 0.0029(16) 0.0100(16)
C36 0.0264(18) 0.0156(17) 0.0191(17) 0.0072(14) 0.0046(14) 0.0057(14)
C036 0.032(2) 0.0180(18) 0.0221(18) 0.0109(16) 0.0043(16) 0.0064(15)
O1 0.0321(14) 0.0296(15) 0.0262(14) 0.0114(12) 0.0075(12) 0.0176(12)
O2 0.0269(14) 0.0269(15) 0.0207(13) -0.0043(12) 0.0038(11) 0.0039(12)
O3 0.0307(14) 0.0344(16) 0.0299(15) 0.0169(13) 0.0121(12) 0.0107(13)
O04 0.0247(13) 0.0261(14) 0.0215(13) 0.0077(11) 0.0019(11) 0.0134(11)
O4 0.0252(13) 0.0185(13) 0.0187(12) 0.0080(10) 0.0052(10) 0.0072(10)
O5 0.0207(12) 0.0169(12) 0.0150(11) 0.0052(10) 0.0016(10) 0.0041(10)
O05 0.0311(14) 0.0188(13) 0.0213(13) 0.0075(11) 0.0003(11) 0.0093(11)
O6 0.0238(12) 0.0134(12) 0.0175(12) 0.0034(10) 0.0008(10) 0.0054(10)
O06 0.0202(12) 0.0164(12) 0.0169(11) 0.0067(10) 0.0006(10) 0.0049(10)
O7 0.0211(13) 0.0229(14) 0.0177(13) 0.0105(11) 0.0016(12) 0.0079(11)
Re1 0.01730(7) 0.01368(7) 0.01221(7) 0.00484(5) 0.00184(5) 0.00370(5)

loop_
_atom_type_symbol
_atom_type_description
_atom_type_scat_dispersion_real
_atom_type_scat_dispersion_imag
_atom_type_scat_source
C C 0.0033 0.0016 'International Tables Vol C Tables 4.2.6.8 and 6.1.1.4'
H H 0.0000 0.0000 'International Tables Vol C Tables 4.2.6.8 and 6.1.1.4'
O O 0.0106 0.0060 'International Tables Vol C Tables 4.2.6.8 and 6.1.1.4'
Re Re -1.0185 7.2310 'International Tables Vol C Tables 4.2.6.8 and 6.1.1.4'

loop_
_geom_angle_atom_site_label_1
_geom_angle_atom_site_label_2
_geom_angle_atom_site_label_3
_geom_angle
O1 C1 Re1 178.6(3)
O2 C2 Re1 177.9(3)
O3 C3 Re1 177.9(3)
O4 C11 C12 119.3(3)
O4 C11 C26 122.1(3)
C12 C11 C26 118.6(3)
O04 C011 C026 125.6(3)
O04 C011 C012 117.7(3)
C026 C011 C012 116.7(3)
O05 C012 C013 122.8(3)
O05 C012 C011 115.0(3)
C013 C012 C011 122.2(3)
O5 C12 C13 123.6(3)
O5 C12 C11 117.0(3)
C13 C12 C11 119.4(3)
C012 C013 O06 119.6(3)
C012 C013 C031 127.9(3)
O06 C013 C031 112.5(3)
O6 C13 C12 121.1(3)
O6 C13 C31 110.7(3)
C12 C13 C31 128.1(3)
O6 C21 C22 117.4(3)
O6 C21 C26 121.0(3)
C22 C21 C26 121.6(3)
O06 C021 C022 116.3(3)
O06 C021 C026 122.1(3)
C022 C021 C026 121.6(3)
C23 C22 C21 119.1(3)
C23 C22 H22 120.4
C21 C22 H22 120.4
C023 C022 C021 118.4(3)
C023 C022 H022 120.8
C021 C022 H022 120.8
C22 C23 C24 120.4(3)
C22 C23 H23 119.8
C24 C23 H23 119.8
C022 C023 C024 120.7(4)
C022 C023 H023 119.6
C024 C023 H023 119.6
C25 C24 C23 119.6(3)
C25 C24 H24 120.2
C23 C24 H24 120.2
C025 C024 C023 120.4(3)
C025 C024 H024 119.8
C023 C024 H024 119.8
C024 C025 C026 120.0(3)
C024 C025 H025 120.0
C026 C025 H025 120.0
C24 C25 C26 121.0(3)
C24 C25 H25 119.5
C26 C25 H25 119.5
C021 C026 C025 118.8(3)
C021 C026 C011 118.3(3)
C025 C026 C011 122.9(3)
C21 C26 C25 118.3(3)
C21 C26 C11 118.7(3)
C25 C26 C11 123.0(3)
C36 C31 C32 118.4(3)
C36 C31 C13 120.0(3)
C32 C31 C13 121.6(3)
C032 C031 C036 118.4(3)
C032 C031 C013 121.8(3)
C036 C031 C013 119.7(3)
C33 C32 C31 119.9(3)
C33 C32 H32 120.1
C31 C32 H32 120.1
C033 C032 C031 120.2(3)
C033 C032 H032 119.9
C031 C032 H032 119.9
C032 C033 C034 121.0(3)
C032 C033 H033 119.5
C034 C033 H033 119.5
C34 C33 C32 121.4(3)
C34 C33 H33 119.3
C32 C33 H33 119.3
C035 C034 C033 119.1(3)
C035 C034 H034 120.4
C033 C034 H034 120.4
C33 C34 C35 119.3(3)
C33 C34 H34 120.4
C35 C34 H34 120.4
C34 C35 C36 120.5(3)
C34 C35 H35 119.8
C36 C35 H35 119.8
C034 C035 C036 120.4(3)
C034 C035 H035 119.8
C036 C035 H035 119.8
C35 C36 C31 120.6(3)
C35 C36 H36 119.7
C31 C36 H36 119.7
C035 C036 C031 120.8(3)
C035 C036 H036 119.6
C031 C036 H036 119.6
C11 O4 Re1 114.1(2)
C12 O5 Re1 111.7(2)
C012 O05 H05 109.5
C13 O6 C21 121.2(3)
C013 O06 C021 121.1(3)
Re1 O7 H7A 114(4)
Re1 O7 H7B 114(3)
H7A O7 H7B 110(5)
C3 Re1 C2 87.10(15)
C3 Re1 C1 87.17(15)
C2 Re1 C1 87.16(15)
C3 Re1 O4 96.33(13)
C2 Re1 O4 96.34(12)
C1 Re1 O4 175.16(12)
C3 Re1 O5 98.98(12)
C2 Re1 O5 171.17(12)
C1 Re1 O5 99.46(12)
O4 Re1 O5 76.72(9)
C3 Re1 O7 174.51(13)
C2 Re1 O7 95.38(13)
C1 Re1 O7 97.83(13)
O4 Re1 O7 78.55(10)
O5 Re1 O7 78.02(10)

loop_
_geom_bond_atom_site_label_1
_geom_bond_atom_site_label_2
_geom_bond_distance
C1 O1 1.160(4)
C1 Re1 1.900(4)
C2 O2 1.154(4)
C2 Re1 1.899(4)
C3 O3 1.161(4)
C3 Re1 1.892(4)
C11 O4 1.265(4)
C11 C12 1.426(5)
C11 C26 1.433(5)
C011 O04 1.246(4)
C011 C026 1.438(5)
C011 C012 1.441(5)
C012 O05 1.354(4)
C012 C013 1.359(5)
C12 O5 1.338(4)
C12 C13 1.380(5)
C013 O06 1.364(4)
C013 C031 1.473(5)
C13 O6 1.357(4)
C13 C31 1.468(5)
C21 O6 1.373(4)
C21 C22 1.385(5)
C21 C26 1.388(5)
C021 O06 1.371(4)
C021 C022 1.389(5)
C021 C026 1.389(5)
C22 C23 1.376(5)
C22 H22 0.9500
C022 C023 1.383(5)
C022 H022 0.9500
C23 C24 1.410(5)
C23 H23 0.9500
C023 C024 1.404(5)
C023 H023 0.9500
C24 C25 1.366(5)
C24 H24 0.9500
C024 C025 1.360(5)
C024 H024 0.9500
C025 C026 1.412(5)
C025 H025 0.9500
C25 C26 1.403(5)
C25 H25 0.9500
C31 C36 1.397(5)
C31 C32 1.400(5)
C031 C032 1.390(5)
C031 C036 1.398(5)
C32 C33 1.384(5)
C32 H32 0.9500
C032 C033 1.385(5)
C032 H032 0.9500
C033 C034 1.385(5)
C033 H033 0.9500
C33 C34 1.370(5)
C33 H33 0.9500
C034 C035 1.377(5)
C034 H034 0.9500
C34 C35 1.381(5)
C34 H34 0.9500
C35 C36 1.385(5)
C35 H35 0.9500
C035 C036 1.388(5)
C035 H035 0.9500
C36 H36 0.9500
C036 H036 0.9500
O4 Re1 2.128(2)
O5 Re1 2.149(2)
O05 H05 0.8400
O7 Re1 2.187(3)
O7 H7A 0.65(4)
O7 H7B 0.87(5)

loop_
_geom_hbond_atom_site_label_D
_geom_hbond_atom_site_label_H
_geom_hbond_atom_site_label_A
_geom_hbond_site_symmetry_A
_geom_hbond_distance_DH
_geom_hbond_distance_HA
_geom_hbond_distance_DA
_geom_hbond_angle_DHA
_geom_hbond_publ_flag
O7 H7A O04 1_554 0.65(4) 2.00(5) 2.641(4) 167(5) yes
O7 H7B O5 2_656 0.87(5) 1.81(6) 2.658(4) 162(5) yes
O05 H05 O04 . 0.84 2.12 2.595(4) 115.4 yes
C036 H036 O06 . 0.95 2.35 2.696(4) 101.1 yes
C032 H032 O05 . 0.95 2.21 2.859(4) 124.8 yes
C32 H32 O5 . 0.95 2.41 2.985(4) 118.6 yes
C35 H35 O05 1_665 0.95 2.46 3.334(4) 152.8 yes
